data_7206080
loop_
_publ_author_name
'Chan, Isa Y. H.'
'Bhadbhade, Mohan M.'
'Bishop, Roger'

_publ_section_title
;
 Design of a new inclusion host:
 3,7-diphenylbicyclo[3.3.0]octane-endo-3,endo-7-diol
;
_journal_issue 9
_journal_name_full CrystEngComm
_journal_page_first 3162
_journal_paper_doi 10.1039/c0ce00498g
_journal_volume 13
_journal_year 2011
_chemical_formula_sum 'C21 H26 O3'
_chemical_formula_weight 326.42
_chemical_name_systematic
;
?
;
_space_group_IT_number 2
_symmetry_cell_setting triclinic
_symmetry_space_group_name_Hall '-P 1'
_symmetry_space_group_name_H-M 'P -1'
_atom_sites_solution_hydrogens geom
_atom_sites_solution_primary direct
_atom_sites_solution_secondary difmap
_audit_creation_method SHELXL-97
_cell_angle_alpha 81.473(4)
_cell_angle_beta 85.560(4)
_cell_angle_gamma 82.793(4)
_cell_formula_units_Z 4
_cell_length_a 10.9252(11)
_cell_length_b 12.8444(11)
_cell_length_c 12.9669(13)
_cell_measurement_reflns_used 2254
_cell_measurement_temperature 150(2)
_cell_measurement_theta_max 20.07
_cell_measurement_theta_min 3.18
_cell_volume 1782.1(3)
_computing_cell_refinement
;
APEX2(Bruker, 2007, Bruker AXS Inc.,Madison, USA)
;
_computing_data_collection
;
APEX2(Bruker, 2007, Bruker AXS Inc., Madison, USA)
;
_computing_data_reduction
;
APEX2(Bruker, 2007, Bruker AXS Inc., Madison, USA)
;
_computing_molecular_graphics 'SHELXTL-Plus. Sheldrick, G. M. (2008)'
_computing_structure_refinement 'SHELXL-97. Sheldrick, G. M. (2008)'
_computing_structure_solution 'SHELXS-97. Sheldrick, G. M. (2008)'
_diffrn_ambient_temperature 150(2)
_diffrn_measured_fraction_theta_full 0.998
_diffrn_measured_fraction_theta_max 0.998
_diffrn_measurement_device_type 'Bruker kappa APEXII CCD Area Detector'
_diffrn_measurement_method '\f scans, and \w scans with \k offsets'
_diffrn_radiation_monochromator graphite
_diffrn_radiation_source 'fine-focus sealed tube'
_diffrn_radiation_type MoK\a
_diffrn_radiation_wavelength 0.71073
_diffrn_reflns_av_R_equivalents 0.0901
_diffrn_reflns_av_sigmaI/netI 0.1208
_diffrn_reflns_limit_h_max 12
_diffrn_reflns_limit_h_min -12
_diffrn_reflns_limit_k_max 15
_diffrn_reflns_limit_k_min -15
_diffrn_reflns_limit_l_max 15
_diffrn_reflns_limit_l_min -15
_diffrn_reflns_number 25098
_diffrn_reflns_theta_full 25.00
_diffrn_reflns_theta_max 25.00
_diffrn_reflns_theta_min 1.61
_diffrn_standards_decay_% 0
_diffrn_standards_interval_count 0
_diffrn_standards_interval_time 0
_diffrn_standards_number 0
_exptl_absorpt_coefficient_mu 0.080
_exptl_absorpt_correction_T_max 0.9982
_exptl_absorpt_correction_T_min 0.9700
_exptl_absorpt_correction_type multi-scan
_exptl_absorpt_process_details '(SADABS; Sheldrick, 2003)'
_exptl_crystal_colour colourless
_exptl_crystal_density_diffrn 1.217
_exptl_crystal_density_method 'not measured'
_exptl_crystal_description Plates
_exptl_crystal_F_000 704
_exptl_crystal_size_max 0.38
_exptl_crystal_size_mid 0.11
_exptl_crystal_size_min 0.02
_refine_diff_density_max 0.174
_refine_diff_density_min -0.208
_refine_diff_density_rms 0.046
_refine_ls_extinction_method none
_refine_ls_goodness_of_fit_ref 0.895
_refine_ls_hydrogen_treatment mixed
_refine_ls_matrix_type full
_refine_ls_number_parameters 641
_refine_ls_number_reflns 6265
_refine_ls_number_restraints 0
_refine_ls_restrained_S_all 0.895
_refine_ls_R_factor_all 0.1689
_refine_ls_R_factor_gt 0.0520
_refine_ls_shift/su_max 0.000
_refine_ls_shift/su_mean 0.000
_refine_ls_structure_factor_coef Fsqd
_refine_ls_weighting_details 'calc w=1/[\s^2^(Fo^2^)+(0.1000P)^2^+0.1762P] where P=(Fo^2^+2Fc^2^)/3'
_refine_ls_weighting_scheme calc
_refine_ls_wR_factor_gt 0.1187
_refine_ls_wR_factor_ref 0.1929
_reflns_number_gt 2714
_reflns_number_total 6265
_reflns_threshold_expression >2sigma(I)
_cod_data_source_file c0ce00498g.txt
_cod_data_source_block isa28trial1
_cod_depositor_comments
;
The following automatic conversions were performed:

'_symmetry_cell_setting' value 'Triclinic' changed to 'triclinic'
according to /home/saulius/struct/CIF-dictionaries/cif_core.dic
dictionary named 'cif_core.dic' version 2.4.1 from
2010-06-29.

'_exptl_absorpt_correction_type' value 'Multi-scan'
changed to 'multi-scan' according to
/home/saulius/struct/CIF-dictionaries/cif_core.dic dictionary named
'cif_core.dic' version 2.4.1 from 2010-06-29.

Automatic conversion script
Id: cif_fix_values 1715 2011-07-08 13:25:40Z adriana 
;
_cod_original_sg_symbol_H-M P-1
_cod_database_code 7206080

loop_
_symmetry_equiv_pos_as_xyz
'x, y, z'
'-x, -y, -z'

loop_
_atom_site_label
_atom_site_type_symbol
_atom_site_fract_x
_atom_site_fract_y
_atom_site_fract_z
_atom_site_U_iso_or_equiv
_atom_site_adp_type
_atom_site_occupancy
_atom_site_symmetry_multiplicity
_atom_site_calc_flag
_atom_site_refinement_flags
_atom_site_disorder_assembly
_atom_site_disorder_group
O1A O 0.1750(2) 0.66073(19) 1.12201(19) 0.0304(7) Uani 1 1 d . . .
O2A O -0.0329(2) 0.6571(2) 0.8557(2) 0.0336(7) Uani 1 1 d . . .
C1A C 0.3002(3) 0.6791(3) 1.0872(3) 0.0279(9) Uani 1 1 d . . .
C2A C 0.2992(4) 0.7770(3) 1.0032(3) 0.0295(9) Uani 1 1 d . . .
C3A C 0.2637(3) 0.7417(3) 0.9027(3) 0.0294(9) Uani 1 1 d . . .
C4A C 0.1262(4) 0.7624(3) 0.8823(3) 0.0300(9) Uani 1 1 d . . .
C5A C 0.0982(3) 0.6648(3) 0.8376(3) 0.0272(9) Uani 1 1 d . . .
C6A C 0.1740(4) 0.5760(3) 0.9048(3) 0.0304(10) Uani 1 1 d . . .
C7A C 0.2960(3) 0.6185(3) 0.9179(3) 0.0292(9) Uani 1 1 d . . .
C8A C 0.3504(4) 0.5895(3) 1.0247(3) 0.0311(10) Uani 1 1 d . . .
C9A C 0.3715(3) 0.6840(3) 1.1822(3) 0.0310(9) Uani 1 1 d . . .
C10A C 0.3834(4) 0.7790(3) 1.2169(3) 0.0396(11) Uani 1 1 d . . .
C11A C 0.4429(4) 0.7813(4) 1.3063(3) 0.0467(12) Uani 1 1 d . . .
C12A C 0.4916(4) 0.6890(4) 1.3633(4) 0.0481(12) Uani 1 1 d . . .
C13A C 0.4805(4) 0.5947(4) 1.3303(4) 0.0514(13) Uani 1 1 d . . .
C14A C 0.4212(4) 0.5923(3) 1.2415(4) 0.0470(12) Uani 1 1 d . . .
C15A C 0.1313(3) 0.6720(3) 0.7212(3) 0.0303(9) Uani 1 1 d . . .
C16A C 0.2205(4) 0.6042(3) 0.6759(3) 0.0393(10) Uani 1 1 d . . .
C17A C 0.2452(4) 0.6155(4) 0.5688(3) 0.0489(12) Uani 1 1 d . . .
C18A C 0.1812(4) 0.6954(3) 0.5038(3) 0.0449(11) Uani 1 1 d . . .
C19A C 0.0911(4) 0.7630(3) 0.5477(3) 0.0463(12) Uani 1 1 d . . .
C20A C 0.0668(4) 0.7519(3) 0.6543(3) 0.0416(11) Uani 1 1 d . . .
O1B O 0.1840(2) 0.16916(19) 1.1141(2) 0.0333(7) Uani 1 1 d . . .
O2B O -0.0240(2) 0.1720(2) 0.8324(2) 0.0436(8) Uani 1 1 d . . .
C1B C 0.3101(3) 0.1843(3) 1.0764(3) 0.0306(9) Uani 1 1 d . . .
C2B C 0.3088(4) 0.2824(3) 0.9924(3) 0.0317(10) Uani 1 1 d . . .
C3B C 0.2740(3) 0.2476(3) 0.8918(3) 0.0304(9) Uani 1 1 d . . .
C4B C 0.1373(4) 0.2718(3) 0.8667(4) 0.0347(10) Uani 1 1 d . . .
C5B C 0.1074(3) 0.1729(3) 0.8234(3) 0.0331(10) Uani 1 1 d . . .
C6B C 0.1753(4) 0.0849(3) 0.8981(3) 0.0328(10) Uani 1 1 d . . .
C7B C 0.2996(4) 0.1240(3) 0.9080(3) 0.0329(10) Uani 1 1 d . . .
C8B C 0.3561(4) 0.0937(3) 1.0138(3) 0.0357(10) Uani 1 1 d . . .
C9B C 0.3846(3) 0.1878(3) 1.1698(3) 0.0323(10) Uani 1 1 d . . .
C10B C 0.3809(4) 0.2802(3) 1.2146(3) 0.0394(11) Uani 1 1 d . . .
C11B C 0.4478(5) 0.2836(4) 1.3000(3) 0.0492(12) Uani 1 1 d . . .
C12B C 0.5212(4) 0.1944(4) 1.3427(4) 0.0456(11) Uani 1 1 d . . .
C13B C 0.5244(4) 0.1024(4) 1.3009(4) 0.0467(12) Uani 1 1 d . . .
C14B C 0.4576(4) 0.0987(3) 1.2154(3) 0.0410(11) Uani 1 1 d . . .
C15B C 0.1546(3) 0.1687(3) 0.7095(3) 0.0336(10) Uani 1 1 d . . .
C16B C 0.1619(4) 0.0739(3) 0.6691(3) 0.0413(11) Uani 1 1 d . . .
C17B C 0.2027(4) 0.0654(4) 0.5665(3) 0.0502(12) Uani 1 1 d . . .
C18B C 0.2358(4) 0.1536(4) 0.5009(4) 0.0581(13) Uani 1 1 d . . .
C19B C 0.2276(5) 0.2470(4) 0.5384(4) 0.0610(14) Uani 1 1 d . . .
C20B C 0.1871(4) 0.2557(4) 0.6412(4) 0.0501(12) Uani 1 1 d . . .
O1C O 0.1180(3) -0.0097(2) 0.2191(2) 0.0579(10) Uani 1 1 d . . .
C1C C 0.1543(6) -0.0189(5) 0.3212(4) 0.0553(14) Uani 1 1 d . . .
O1D O 0.1114(3) 0.4868(2) 0.2422(2) 0.0608(10) Uani 1 1 d . . .
C1D C 0.0960(7) 0.4976(5) 0.3480(4) 0.0653(16) Uani 1 1 d . . .
H1A4 H 0.106(3) 0.832(2) 0.835(2) 0.028(9) Uiso 1 1 d . . .
H2A4 H 0.078(3) 0.766(2) 0.953(3) 0.036(10) Uiso 1 1 d . . .
H3A H 0.311(3) 0.774(2) 0.844(2) 0.020(9) Uiso 1 1 d . . .
H2A2 H 0.243(3) 0.846(3) 1.022(3) 0.047(11) Uiso 1 1 d . . .
H1A6 H 0.183(3) 0.507(2) 0.878(2) 0.025(9) Uiso 1 1 d . . .
H2A6 H 0.129(3) 0.561(2) 0.969(2) 0.013(8) Uiso 1 1 d . . .
H7A H 0.359(3) 0.596(2) 0.861(2) 0.019(8) Uiso 1 1 d . . .
H7B H 0.357(3) 0.099(2) 0.852(2) 0.024(9) Uiso 1 1 d . . .
H3B H 0.325(3) 0.281(2) 0.834(3) 0.028(9) Uiso 1 1 d . . .
H2B4 H 0.088(3) 0.274(2) 0.930(2) 0.021(9) Uiso 1 1 d . . .
H1B4 H 0.115(3) 0.337(3) 0.816(3) 0.046(11) Uiso 1 1 d . . .
H2B6 H 0.125(3) 0.083(2) 0.968(3) 0.034(10) Uiso 1 1 d . . .
H1B6 H 0.180(3) 0.017(3) 0.874(3) 0.045(11) Uiso 1 1 d . . .
H2B8 H 0.332(3) 0.025(3) 1.046(3) 0.032(10) Uiso 1 1 d . . .
H1B8 H 0.447(4) 0.091(3) 1.005(3) 0.043(11) Uiso 1 1 d . . .
H2A8 H 0.329(3) 0.522(3) 1.062(3) 0.030(10) Uiso 1 1 d . . .
H1A8 H 0.443(4) 0.585(3) 1.015(3) 0.048(12) Uiso 1 1 d . . .
H1A2 H 0.376(4) 0.801(3) 0.996(3) 0.044(12) Uiso 1 1 d . . .
H2B2 H 0.251(3) 0.343(2) 1.011(2) 0.017(8) Uiso 1 1 d . . .
H1B2 H 0.391(4) 0.298(3) 0.982(3) 0.038(11) Uiso 1 1 d . . .
H14B H 0.462(3) 0.031(3) 1.183(3) 0.036(10) Uiso 1 1 d . . .
H10B H 0.323(3) 0.338(3) 1.188(3) 0.045(12) Uiso 1 1 d . . .
H11B H 0.450(4) 0.351(3) 1.328(3) 0.058(13) Uiso 1 1 d . . .
H12B H 0.569(4) 0.198(3) 1.403(3) 0.047(12) Uiso 1 1 d . . .
H13B H 0.576(3) 0.041(3) 1.332(3) 0.037(10) Uiso 1 1 d . . .
H11A H 0.452(3) 0.849(3) 1.327(3) 0.040(11) Uiso 1 1 d . . .
H10A H 0.348(3) 0.841(3) 1.181(3) 0.044(12) Uiso 1 1 d . . .
H12A H 0.525(3) 0.692(3) 1.426(3) 0.044(12) Uiso 1 1 d . . .
H16A H 0.266(3) 0.543(3) 0.718(3) 0.038(10) Uiso 1 1 d . . .
H18A H 0.204(3) 0.702(3) 0.425(3) 0.043(11) Uiso 1 1 d . . .
H14A H 0.410(4) 0.534(3) 1.215(3) 0.053(13) Uiso 1 1 d . . .
H13A H 0.516(4) 0.533(3) 1.370(3) 0.049(12) Uiso 1 1 d . . .
H20A H 0.004(4) 0.799(3) 0.687(3) 0.062(13) Uiso 1 1 d . . .
H19A H 0.043(4) 0.819(3) 0.502(3) 0.061(13) Uiso 1 1 d . . .
H19B H 0.247(4) 0.315(3) 0.493(3) 0.063(13) Uiso 1 1 d . . .
H20B H 0.184(3) 0.321(3) 0.666(3) 0.042(12) Uiso 1 1 d . . .
H16B H 0.138(3) 0.016(3) 0.714(3) 0.048(12) Uiso 1 1 d . . .
H18B H 0.261(4) 0.146(3) 0.426(3) 0.059(13) Uiso 1 1 d . . .
H17B H 0.208(5) -0.003(4) 0.536(4) 0.107(19) Uiso 1 1 d . . .
H17A H 0.307(4) 0.566(3) 0.538(3) 0.062(13) Uiso 1 1 d . . .
H2OB H -0.047(4) 0.113(3) 0.816(3) 0.063(15) Uiso 1 1 d . . .
H1OB H 0.142(5) 0.230(4) 1.136(4) 0.10(2) Uiso 1 1 d . . .
H2OA H -0.052(3) 0.607(3) 0.824(3) 0.035(12) Uiso 1 1 d . . .
H1OA H 0.131(4) 0.723(3) 1.140(3) 0.060(14) Uiso 1 1 d . . .
H1OC H 0.134(4) 0.046(3) 0.184(3) 0.051(14) Uiso 1 1 d . . .
H1OD H 0.131(5) 0.551(4) 0.206(4) 0.087(17) Uiso 1 1 d . . .
H1C H 0.096(4) 0.016(3) 0.369(4) 0.073(16) Uiso 1 1 d . . .
H2C H 0.170(5) -0.095(4) 0.344(4) 0.094(18) Uiso 1 1 d . . .
H3C H 0.232(6) 0.008(4) 0.330(4) 0.12(2) Uiso 1 1 d . . .
H1D H 0.172(6) 0.498(5) 0.380(5) 0.14(3) Uiso 1 1 d . . .
H2D H 0.053(6) 0.434(5) 0.385(5) 0.13(2) Uiso 1 1 d . . .
H3D H 0.048(6) 0.564(5) 0.364(5) 0.14(3) Uiso 1 1 d . . .

loop_
_atom_site_aniso_label
_atom_site_aniso_U_11
_atom_site_aniso_U_22
_atom_site_aniso_U_33
_atom_site_aniso_U_23
_atom_site_aniso_U_13
_atom_site_aniso_U_12
O1A 0.0218(15) 0.0257(14) 0.0426(16) -0.0054(12) 0.0062(12) -0.0018(12)
O2A 0.0273(17) 0.0322(16) 0.0428(17) -0.0138(13) 0.0062(13) -0.0044(13)
C1A 0.018(2) 0.0248(19) 0.041(2) -0.0048(17) 0.0037(18) -0.0047(16)
C2A 0.027(2) 0.020(2) 0.041(2) -0.0047(17) 0.0012(19) -0.0038(19)
C3A 0.024(2) 0.027(2) 0.036(2) -0.0007(17) 0.0057(18) -0.0036(17)
C4A 0.029(2) 0.023(2) 0.036(2) -0.0043(18) 0.0025(19) 0.0008(17)
C5A 0.018(2) 0.0255(19) 0.036(2) -0.0037(17) 0.0050(17) -0.0009(16)
C6A 0.033(3) 0.023(2) 0.034(2) -0.0070(18) 0.0061(19) -0.0027(18)
C7A 0.024(2) 0.026(2) 0.036(2) -0.0085(17) 0.0048(18) 0.0022(17)
C8A 0.027(3) 0.025(2) 0.039(2) -0.0028(18) 0.0002(19) 0.0035(18)
C9A 0.025(2) 0.031(2) 0.036(2) -0.0072(18) 0.0046(18) -0.0019(17)
C10A 0.043(3) 0.038(3) 0.038(3) -0.005(2) -0.001(2) -0.009(2)
C11A 0.058(3) 0.047(3) 0.040(3) -0.016(2) 0.000(2) -0.018(2)
C12A 0.038(3) 0.074(4) 0.035(3) -0.017(3) 0.000(2) -0.006(2)
C13A 0.052(3) 0.055(3) 0.046(3) -0.009(2) -0.016(2) 0.009(2)
C14A 0.050(3) 0.040(3) 0.052(3) -0.012(2) -0.013(2) 0.004(2)
C15A 0.027(2) 0.028(2) 0.036(2) -0.0040(17) 0.0020(18) -0.0066(17)
C16A 0.036(3) 0.042(3) 0.038(3) -0.009(2) -0.001(2) 0.006(2)
C17A 0.044(3) 0.063(3) 0.039(3) -0.017(2) 0.002(2) 0.007(2)
C18A 0.044(3) 0.056(3) 0.034(3) -0.003(2) 0.004(2) -0.010(2)
C19A 0.045(3) 0.045(3) 0.044(3) 0.007(2) -0.001(2) -0.005(2)
C20A 0.040(3) 0.037(2) 0.044(3) 0.000(2) 0.003(2) -0.001(2)
O1B 0.0243(16) 0.0271(15) 0.0473(17) -0.0060(13) 0.0081(13) -0.0034(12)
O2B 0.0247(17) 0.0395(17) 0.071(2) -0.0257(15) 0.0095(14) -0.0071(13)
C1B 0.023(2) 0.028(2) 0.040(2) -0.0046(17) 0.0032(18) -0.0019(17)
C2B 0.020(2) 0.027(2) 0.046(3) -0.0038(19) 0.005(2) -0.0025(19)
C3B 0.028(2) 0.026(2) 0.036(2) -0.0018(18) 0.0061(19) -0.0033(17)
C4B 0.023(2) 0.029(2) 0.052(3) -0.007(2) 0.003(2) -0.0022(18)
C5B 0.025(2) 0.027(2) 0.048(3) -0.0115(18) 0.0021(19) -0.0018(17)
C6B 0.038(3) 0.026(2) 0.036(2) -0.0108(19) 0.004(2) -0.0082(19)
C7B 0.031(3) 0.028(2) 0.039(3) -0.0097(18) 0.006(2) -0.0013(18)
C8B 0.029(3) 0.025(2) 0.051(3) -0.0065(19) 0.007(2) -0.0024(19)
C9B 0.026(2) 0.028(2) 0.039(2) 0.0005(18) 0.0116(18) -0.0062(17)
C10B 0.049(3) 0.033(2) 0.034(2) 0.000(2) 0.001(2) -0.004(2)
C11B 0.067(3) 0.041(3) 0.040(3) -0.008(2) 0.004(2) -0.013(2)
C12B 0.044(3) 0.054(3) 0.037(3) -0.002(2) 0.001(2) -0.010(2)
C13B 0.035(3) 0.043(3) 0.057(3) 0.000(2) -0.002(2) 0.003(2)
C14B 0.032(3) 0.033(2) 0.057(3) -0.006(2) -0.001(2) -0.001(2)
C15B 0.026(2) 0.032(2) 0.042(2) -0.0021(19) -0.0025(19) -0.0026(18)
C16B 0.040(3) 0.038(3) 0.044(3) -0.003(2) 0.000(2) 0.000(2)
C17B 0.044(3) 0.063(3) 0.041(3) -0.010(2) -0.001(2) 0.006(2)
C18B 0.044(3) 0.091(4) 0.042(3) -0.008(3) -0.001(2) -0.018(3)
C19B 0.072(4) 0.070(4) 0.044(3) 0.006(3) -0.009(3) -0.035(3)
C20B 0.051(3) 0.047(3) 0.054(3) -0.004(2) -0.004(2) -0.015(2)
O1C 0.094(3) 0.0452(19) 0.039(2) 0.0058(15) -0.0081(17) -0.0370(18)
C1C 0.069(4) 0.057(3) 0.038(3) -0.001(3) -0.004(3) -0.006(3)
O1D 0.097(3) 0.0431(19) 0.049(2) -0.0075(15) 0.0050(18) -0.0385(18)
C1D 0.096(5) 0.063(4) 0.041(3) -0.004(3) -0.008(3) -0.025(4)

loop_
_atom_type_symbol
_atom_type_description
_atom_type_scat_dispersion_real
_atom_type_scat_dispersion_imag
_atom_type_scat_source
C C 0.0033 0.0016 'International Tables Vol C Tables 4.2.6.8 and 6.1.1.4'
H H 0.0000 0.0000 'International Tables Vol C Tables 4.2.6.8 and 6.1.1.4'
O O 0.0106 0.0060 'International Tables Vol C Tables 4.2.6.8 and 6.1.1.4'

loop_
_geom_angle_atom_site_label_1
_geom_angle_atom_site_label_2
_geom_angle_atom_site_label_3
_geom_angle
_geom_angle_site_symmetry_1
_geom_angle_site_symmetry_3
_geom_angle_publ_flag
O1A C1A C9A 108.6(3) . . ?
O1A C1A C8A 106.0(3) . . ?
C9A C1A C8A 114.6(3) . . ?
O1A C1A C2A 109.8(3) . . ?
C9A C1A C2A 115.2(3) . . ?
C8A C1A C2A 102.1(3) . . ?
C3A C2A C1A 106.2(3) . . ?
C4A C3A C2A 115.4(3) . . ?
C4A C3A C7A 105.9(3) . . ?
C2A C3A C7A 105.2(3) . . ?
C3A C4A C5A 105.0(3) . . ?
O2A C5A C15A 108.8(3) . . ?
O2A C5A C6A 111.5(3) . . ?
C15A C5A C6A 114.8(3) . . ?
O2A C5A C4A 107.9(3) . . ?
C15A C5A C4A 112.2(3) . . ?
C6A C5A C4A 101.4(3) . . ?
C5A C6A C7A 105.9(3) . . ?
C8A C7A C6A 116.8(3) . . ?
C8A C7A C3A 105.7(3) . . ?
C6A C7A C3A 104.4(3) . . ?
C7A C8A C1A 106.2(3) . . ?
C14A C9A C10A 117.1(4) . . ?
C14A C9A C1A 120.8(3) . . ?
C10A C9A C1A 122.1(3) . . ?
C11A C10A C9A 121.2(4) . . ?
C12A C11A C10A 120.4(4) . . ?
C13A C12A C11A 119.1(5) . . ?
C12A C13A C14A 120.5(5) . . ?
C13A C14A C9A 121.8(4) . . ?
C16A C15A C20A 117.1(4) . . ?
C16A C15A C5A 124.5(3) . . ?
C20A C15A C5A 118.3(3) . . ?
C15A C16A C17A 121.2(4) . . ?
C18A C17A C16A 120.9(4) . . ?
C19A C18A C17A 118.6(4) . . ?
C18A C19A C20A 120.5(4) . . ?
C19A C20A C15A 121.6(4) . . ?
O1B C1B C9B 108.3(3) . . ?
O1B C1B C8B 106.5(3) . . ?
C9B C1B C8B 114.4(3) . . ?
O1B C1B C2B 109.3(3) . . ?
C9B C1B C2B 115.3(3) . . ?
C8B C1B C2B 102.6(3) . . ?
C3B C2B C1B 106.5(3) . . ?
C2B C3B C4B 116.4(3) . . ?
C2B C3B C7B 105.7(3) . . ?
C4B C3B C7B 104.9(3) . . ?
C3B C4B C5B 104.9(3) . . ?
O2B C5B C6B 113.0(3) . . ?
O2B C5B C15B 109.5(3) . . ?
C6B C5B C15B 111.9(3) . . ?
O2B C5B C4B 108.1(3) . . ?
C6B C5B C4B 100.6(3) . . ?
C15B C5B C4B 113.6(3) . . ?
C7B C6B C5B 104.3(3) . . ?
C8B C7B C6B 116.4(3) . . ?
C8B C7B C3B 105.7(3) . . ?
C6B C7B C3B 105.4(3) . . ?
C7B C8B C1B 106.0(3) . . ?
C10B C9B C14B 117.1(4) . . ?
C10B C9B C1B 121.1(3) . . ?
C14B C9B C1B 121.7(3) . . ?
C11B C10B C9B 121.4(4) . . ?
C10B C11B C12B 120.3(4) . . ?
C13B C12B C11B 119.2(5) . . ?
C12B C13B C14B 120.7(4) . . ?
C13B C14B C9B 121.3(4) . . ?
C20B C15B C16B 116.6(4) . . ?
C20B C15B C5B 124.0(4) . . ?
C16B C15B C5B 119.3(3) . . ?
C17B C16B C15B 122.0(4) . . ?
C18B C17B C16B 119.8(5) . . ?
C19B C18B C17B 119.0(5) . . ?
C18B C19B C20B 121.3(5) . . ?
C15B C20B C19B 121.3(4) . . ?

loop_
_geom_bond_atom_site_label_1
_geom_bond_atom_site_label_2
_geom_bond_distance
_geom_bond_site_symmetry_2
_geom_bond_publ_flag
O1A C1A 1.444(4) . ?
O2A C5A 1.446(4) . ?
C1A C9A 1.521(5) . ?
C1A C8A 1.526(5) . ?
C1A C2A 1.536(5) . ?
C2A C3A 1.534(5) . ?
C3A C4A 1.529(5) . ?
C3A C7A 1.564(5) . ?
C4A C5A 1.530(5) . ?
C5A C15A 1.516(5) . ?
C5A C6A 1.525(5) . ?
C6A C7A 1.532(5) . ?
C7A C8A 1.526(5) . ?
C9A C14A 1.381(5) . ?
C9A C10A 1.385(5) . ?
C10A C11A 1.378(6) . ?
C11A C12A 1.370(6) . ?
C12A C13A 1.365(6) . ?
C13A C14A 1.370(6) . ?
C15A C16A 1.379(5) . ?
C15A C20A 1.397(5) . ?
C16A C17A 1.384(5) . ?
C17A C18A 1.380(6) . ?
C18A C19A 1.375(6) . ?
C19A C20A 1.377(6) . ?
O1B C1B 1.453(4) . ?
O2B C5B 1.433(4) . ?
C1B C9B 1.520(5) . ?
C1B C8B 1.528(5) . ?
C1B C2B 1.537(5) . ?
C2B C3B 1.529(5) . ?
C3B C4B 1.537(5) . ?
C3B C7B 1.562(5) . ?
C4B C5B 1.542(5) . ?
C5B C6B 1.530(5) . ?
C5B C15B 1.533(5) . ?
C6B C7B 1.526(5) . ?
C7B C8B 1.526(5) . ?
C9B C10B 1.392(5) . ?
C9B C14B 1.392(5) . ?
C10B C11B 1.382(6) . ?
C11B C12B 1.383(6) . ?
C12B C13B 1.368(6) . ?
C13B C14B 1.383(6) . ?
C15B C20B 1.384(5) . ?
C15B C16B 1.386(5) . ?
C16B C17B 1.386(6) . ?
C17B C18B 1.380(6) . ?
C18B C19B 1.350(6) . ?
C19B C20B 1.388(6) . ?
O1C C1C 1.396(5) . ?
O1D C1D 1.394(6) . ?
